data_4326072
loop_
_publ_author_name
'Hua He'
'Chauntae Tyson'
'Svilen Bobev'

_publ_section_title
;
 Eight-Coordinated Arsenic in the Zintl Phases RbCd4As3 and RbZn4As3:
 Synthesis and Structural Characterization
;
_journal_name_full 'Inorganic Chemistry'
_journal_page_first 8375
_journal_page_last 8383
_journal_paper_doi 10.1021/ic2009418
_journal_volume 50
_journal_year 2011
_chemical_formula_moiety 'As3 Zn4, Na'
_chemical_formula_sum 'As3 Na Zn4'
_chemical_formula_weight 509.23
_chemical_name_systematic
; 
 ? 
;
_space_group_IT_number 166
_symmetry_cell_setting hexagonal
_symmetry_space_group_name_Hall '-R 3 2"'
_symmetry_space_group_name_H-M 'R -3 m :H'
_atom_sites_solution_primary direct
_atom_sites_solution_secondary difmap
_audit_creation_method SHELXL-97
_cell_angle_alpha 90.00
_cell_angle_beta 90.00
_cell_angle_gamma 120.00
_cell_formula_units_Z 3
_cell_length_a 4.1694(17)
_cell_length_b 4.1694(17)
_cell_length_c 32.86(2)
_cell_measurement_reflns_used 197
_cell_measurement_temperature 200(2)
_cell_measurement_theta_max 28.27
_cell_measurement_theta_min 1.86
_cell_volume 494.7(4)
_computing_cell_refinement 'Bruker SMART'
_computing_data_collection 'Bruker SMART'
_computing_data_reduction 'Bruker SAINT'
_computing_molecular_graphics 'Bruker SHELXTL'
_computing_publication_material 'Bruker SHELXTL'
_computing_structure_refinement 'SHELXL-97 (Sheldrick, 1997)'
_computing_structure_solution 'SHELXS-97 (Sheldrick, 1990)'
_diffrn_ambient_temperature 200(2)
_diffrn_measured_fraction_theta_full 1.000
_diffrn_measured_fraction_theta_max 1.000
_diffrn_measurement_device_type 'CCD area detector'
_diffrn_measurement_method 'phi and omega scans'
_diffrn_radiation_monochromator graphite
_diffrn_radiation_source 'fine-focus sealed tube'
_diffrn_radiation_type MoK\a
_diffrn_radiation_wavelength 0.71073
_diffrn_reflns_av_R_equivalents 0.0445
_diffrn_reflns_av_sigmaI/netI 0.0270
_diffrn_reflns_limit_h_max 5
_diffrn_reflns_limit_h_min -5
_diffrn_reflns_limit_k_max 5
_diffrn_reflns_limit_k_min -5
_diffrn_reflns_limit_l_max 43
_diffrn_reflns_limit_l_min -37
_diffrn_reflns_number 1564
_diffrn_reflns_theta_full 28.27
_diffrn_reflns_theta_max 28.27
_diffrn_reflns_theta_min 1.86
_exptl_absorpt_coefficient_mu 29.240
_exptl_absorpt_correction_T_max 0.416
_exptl_absorpt_correction_T_min 0.363
_exptl_absorpt_correction_type multi-scan
_exptl_absorpt_process_details
;
SADABS (Sheldrick, 2003)
;
_exptl_crystal_colour gold
_exptl_crystal_density_diffrn 5.128
_exptl_crystal_description bar
_exptl_crystal_F_000 690
_exptl_crystal_size_max 0.06
_exptl_crystal_size_mid 0.03
_exptl_crystal_size_min 0.03
_refine_diff_density_max 1.093
_refine_diff_density_min -0.631
_refine_diff_density_rms 0.199
_refine_ls_extinction_method none
_refine_ls_goodness_of_fit_ref 1.043
_refine_ls_matrix_type full
_refine_ls_number_parameters 14
_refine_ls_number_reflns 197
_refine_ls_number_restraints 0
_refine_ls_restrained_S_all 1.043
_refine_ls_R_factor_all 0.0284
_refine_ls_R_factor_gt 0.0233
_refine_ls_shift/su_max 0.000
_refine_ls_shift/su_mean 0.000
_refine_ls_structure_factor_coef Fsqd
_refine_ls_weighting_details 'calc w=1/[\s^2^(Fo^2^)+(0.0250P)^2^+0.0000P] where P=(Fo^2^+2Fc^2^)/3'
_refine_ls_weighting_scheme calc
_refine_ls_wR_factor_gt 0.0475
_refine_ls_wR_factor_ref 0.0490
_reflns_number_gt 179
_reflns_number_total 197
_reflns_threshold_expression >2sigma(I)
_cod_data_source_file ic2009418_si_002_NaZn4As3.cif
_cod_data_source_block NaZn4As3
_cod_original_sg_symbol_H-M 'R -3 m'
_cod_database_code 4326072

loop_
_symmetry_equiv_pos_as_xyz
'x, y, z'
'-y, x-y, z'
'-x+y, -x, z'
'y, x, -z'
'x-y, -y, -z'
'-x, -x+y, -z'
'x+2/3, y+1/3, z+1/3'
'-y+2/3, x-y+1/3, z+1/3'
'-x+y+2/3, -x+1/3, z+1/3'
'y+2/3, x+1/3, -z+1/3'
'x-y+2/3, -y+1/3, -z+1/3'
'-x+2/3, -x+y+1/3, -z+1/3'
'x+1/3, y+2/3, z+2/3'
'-y+1/3, x-y+2/3, z+2/3'
'-x+y+1/3, -x+2/3, z+2/3'
'y+1/3, x+2/3, -z+2/3'
'x-y+1/3, -y+2/3, -z+2/3'
'-x+1/3, -x+y+2/3, -z+2/3'
'-x, -y, -z'
'y, -x+y, -z'
'x-y, x, -z'
'-y, -x, z'
'-x+y, y, z'
'x, x-y, z'
'-x+2/3, -y+1/3, -z+1/3'
'y+2/3, -x+y+1/3, -z+1/3'
'x-y+2/3, x+1/3, -z+1/3'
'-y+2/3, -x+1/3, z+1/3'
'-x+y+2/3, y+1/3, z+1/3'
'x+2/3, x-y+1/3, z+1/3'
'-x+1/3, -y+2/3, -z+2/3'
'y+1/3, -x+y+2/3, -z+2/3'
'x-y+1/3, x+2/3, -z+2/3'
'-y+1/3, -x+2/3, z+2/3'
'-x+y+1/3, y+2/3, z+2/3'
'x+1/3, x-y+2/3, z+2/3'

loop_
_atom_site_label
_atom_site_type_symbol
_atom_site_fract_x
_atom_site_fract_y
_atom_site_fract_z
_atom_site_U_iso_or_equiv
_atom_site_adp_type
_atom_site_occupancy
_atom_site_symmetry_multiplicity
_atom_site_calc_flag
_atom_site_refinement_flags
Na1 Na 0.0000 0.0000 0.5000 0.0202(12) Uani 1 12 d S
Zn1 Zn 0.0000 0.0000 0.09206(4) 0.0191(3) Uani 1 6 d S
Zn2 Zn 0.0000 0.0000 0.30060(4) 0.0199(3) Uani 1 6 d S
As1 As 0.0000 0.0000 0.22599(3) 0.0115(2) Uani 1 6 d S
As2 As 0.0000 0.0000 0.0000 0.0128(3) Uani 1 12 d S

loop_
_atom_site_aniso_label
_atom_site_aniso_U_11
_atom_site_aniso_U_22
_atom_site_aniso_U_33
_atom_site_aniso_U_23
_atom_site_aniso_U_13
_atom_site_aniso_U_12
Na1 0.0215(16) 0.0215(16) 0.017(3) 0.000 0.000 0.0108(8)
Zn1 0.0106(3) 0.0106(3) 0.0361(8) 0.000 0.000 0.00529(17)
Zn2 0.0217(4) 0.0217(4) 0.0163(6) 0.000 0.000 0.01086(19)
As1 0.0097(3) 0.0097(3) 0.0150(5) 0.000 0.000 0.00484(14)
As2 0.0108(4) 0.0108(4) 0.0167(7) 0.000 0.000 0.00540(18)

loop_
_atom_type_symbol
_atom_type_description
_atom_type_scat_dispersion_real
_atom_type_scat_dispersion_imag
_atom_type_scat_source
Na Na 0.0362 0.0249 'International Tables Vol C Tables 4.2.6.8 and 6.1.1.4'
Zn Zn 0.2839 1.4301 'International Tables Vol C Tables 4.2.6.8 and 6.1.1.4'
As As 0.0499 2.0058 'International Tables Vol C Tables 4.2.6.8 and 6.1.1.4'

loop_
_geom_angle_atom_site_label_1
_geom_angle_atom_site_label_2
_geom_angle_atom_site_label_3
_geom_angle
_geom_angle_site_symmetry_1
_geom_angle_site_symmetry_3
As1 Na1 As1 180.0 31_445 7
As1 Na1 As1 84.60(4) 31_445 31
As1 Na1 As1 95.40(4) 7 31
As1 Na1 As1 95.40(4) 31_445 7_445
As1 Na1 As1 84.60(4) 7 7_445
As1 Na1 As1 180.0 31 7_445
As1 Na1 As1 84.60(4) 31_445 31_545
As1 Na1 As1 95.40(4) 7 31_545
As1 Na1 As1 84.60(4) 31 31_545
As1 Na1 As1 95.40(4) 7_445 31_545
As1 Na1 As1 95.40(4) 31_445 7_455
As1 Na1 As1 84.60(4) 7 7_455
As1 Na1 As1 95.40(4) 31 7_455
As1 Na1 As1 84.60(4) 7_445 7_455
As1 Na1 As1 180.00(3) 31_545 7_455
As1 Na1 Zn1 136.162(16) 31_445 31
As1 Na1 Zn1 43.838(16) 7 31
As1 Na1 Zn1 84.53(5) 31 31
As1 Na1 Zn1 95.47(5) 7_445 31
As1 Na1 Zn1 136.161(17) 31_545 31
As1 Na1 Zn1 43.839(16) 7_455 31
As1 Na1 Zn1 43.838(16) 31_445 7_445
As1 Na1 Zn1 136.162(16) 7 7_445
As1 Na1 Zn1 95.47(5) 31 7_445
As1 Na1 Zn1 84.53(5) 7_445 7_445
As1 Na1 Zn1 43.839(17) 31_545 7_445
As1 Na1 Zn1 136.161(17) 7_455 7_445
Zn1 Na1 Zn1 180.0 31 7_445
As1 Na1 Zn1 84.53(5) 31_445 31_445
As1 Na1 Zn1 95.47(5) 7 31_445
As1 Na1 Zn1 136.162(16) 31 31_445
As1 Na1 Zn1 43.838(16) 7_445 31_445
As1 Na1 Zn1 136.161(16) 31_545 31_445
As1 Na1 Zn1 43.839(17) 7_455 31_445
Zn1 Na1 Zn1 74.71(4) 31 31_445
Zn1 Na1 Zn1 105.29(4) 7_445 31_445
As1 Na1 Zn1 95.47(5) 31_445 7
As1 Na1 Zn1 84.53(5) 7 7
As1 Na1 Zn1 43.838(16) 31 7
As1 Na1 Zn1 136.162(16) 7_445 7
As1 Na1 Zn1 43.839(16) 31_545 7
As1 Na1 Zn1 136.161(17) 7_455 7
Zn1 Na1 Zn1 105.29(4) 31 7
Zn1 Na1 Zn1 74.71(4) 7_445 7
Zn1 Na1 Zn1 180.0 31_445 7
As1 Na1 Zn1 43.839(16) 31_445 7_455
As1 Na1 Zn1 136.161(17) 7 7_455
As1 Na1 Zn1 43.839(16) 31 7_455
As1 Na1 Zn1 136.161(17) 7_445 7_455
As1 Na1 Zn1 95.47(5) 31_545 7_455
As1 Na1 Zn1 84.53(5) 7_455 7_455
Zn1 Na1 Zn1 105.29(4) 31 7_455
Zn1 Na1 Zn1 74.71(4) 7_445 7_455
Zn1 Na1 Zn1 105.29(4) 31_445 7_455
Zn1 Na1 Zn1 74.71(4) 7 7_455
As1 Na1 Zn1 136.161(16) 31_445 31_545
As1 Na1 Zn1 43.839(16) 7 31_545
As1 Na1 Zn1 136.161(17) 31 31_545
As1 Na1 Zn1 43.839(16) 7_445 31_545
As1 Na1 Zn1 84.53(5) 31_545 31_545
As1 Na1 Zn1 95.47(5) 7_455 31_545
Zn1 Na1 Zn1 74.71(4) 31 31_545
Zn1 Na1 Zn1 105.29(4) 7_445 31_545
Zn1 Na1 Zn1 74.71(4) 31_445 31_545
Zn1 Na1 Zn1 105.29(4) 7 31_545
Zn1 Na1 Zn1 180.00(3) 7_455 31_545
As1 Zn1 As1 115.94(3) 25 25_445
As1 Zn1 As1 115.94(3) 25 25_455
As1 Zn1 As1 115.94(3) 25_445 25_455
As1 Zn1 As2 101.79(4) 25 .
As1 Zn1 As2 101.79(4) 25_445 .
As1 Zn1 As2 101.79(4) 25_455 .
As1 Zn1 Zn2 120.59(3) 25 25_445
As1 Zn1 Zn2 50.79(4) 25_445 25_445
As1 Zn1 Zn2 120.59(3) 25_455 25_445
As2 Zn1 Zn2 51.00(4) . 25_445
As1 Zn1 Zn2 50.79(4) 25 25
As1 Zn1 Zn2 120.59(3) 25_445 25
As1 Zn1 Zn2 120.59(3) 25_455 25
As2 Zn1 Zn2 51.00(4) . 25
Zn2 Zn1 Zn2 84.60(5) 25_445 25
As1 Zn1 Zn2 120.59(3) 25 25_455
As1 Zn1 Zn2 120.59(3) 25_445 25_455
As1 Zn1 Zn2 50.79(4) 25_455 25_455
As2 Zn1 Zn2 51.00(4) . 25_455
Zn2 Zn1 Zn2 84.60(5) 25_445 25_455
Zn2 Zn1 Zn2 84.60(5) 25 25_455
As1 Zn1 Na1 60.75(2) 25 13_554
As1 Zn1 Na1 122.69(6) 25_445 13_554
As1 Zn1 Na1 60.75(2) 25_455 13_554
As2 Zn1 Na1 135.52(3) . 13_554
Zn2 Zn1 Na1 173.48(4) 25_445 13_554
Zn2 Zn1 Na1 100.18(3) 25 13_554
Zn2 Zn1 Na1 100.18(3) 25_455 13_554
As1 Zn1 Na1 122.69(6) 25 13_444
As1 Zn1 Na1 60.75(2) 25_445 13_444
As1 Zn1 Na1 60.75(2) 25_455 13_444
As2 Zn1 Na1 135.52(3) . 13_444
Zn2 Zn1 Na1 100.18(3) 25_445 13_444
Zn2 Zn1 Na1 173.48(4) 25 13_444
Zn2 Zn1 Na1 100.18(3) 25_455 13_444
Na1 Zn1 Na1 74.71(4) 13_554 13_444
As1 Zn1 Na1 60.75(2) 25 13_544
As1 Zn1 Na1 60.75(2) 25_445 13_544
As1 Zn1 Na1 122.69(6) 25_455 13_544
As2 Zn1 Na1 135.52(3) . 13_544
Zn2 Zn1 Na1 100.18(3) 25_445 13_544
Zn2 Zn1 Na1 100.18(3) 25 13_544
Zn2 Zn1 Na1 173.48(4) 25_455 13_544
Na1 Zn1 Na1 74.71(4) 13_554 13_544
Na1 Zn1 Na1 74.71(4) 13_444 13_544
As1 Zn2 As2 114.08(3) . 7
As1 Zn2 As2 114.08(3) . 7_445
As2 Zn2 As2 104.50(3) 7 7_445
As1 Zn2 As2 114.08(3) . 7_455
As2 Zn2 As2 104.50(3) 7 7_455
As2 Zn2 As2 104.50(3) 7_445 7_455
As1 Zn2 Zn1 51.00(4) . 25_445
As2 Zn2 Zn1 127.700(15) 7 25_445
As2 Zn2 Zn1 63.08(4) 7_445 25_445
As2 Zn2 Zn1 127.699(15) 7_455 25_445
As1 Zn2 Zn1 51.00(4) . 25
As2 Zn2 Zn1 63.08(4) 7 25
As2 Zn2 Zn1 127.700(15) 7_445 25
As2 Zn2 Zn1 127.699(15) 7_455 25
Zn1 Zn2 Zn1 84.60(5) 25_445 25
As1 Zn2 Zn1 51.00(4) . 25_455
As2 Zn2 Zn1 127.699(15) 7 25_455
As2 Zn2 Zn1 127.699(15) 7_445 25_455
As2 Zn2 Zn1 63.08(4) 7_455 25_455
Zn1 Zn2 Zn1 84.60(5) 25_445 25_455
Zn1 Zn2 Zn1 84.60(5) 25 25_455
Zn2 As1 Zn1 78.21(4) . 25
Zn2 As1 Zn1 78.21(4) . 25_445
Zn1 As1 Zn1 115.94(3) 25 25_445
Zn2 As1 Zn1 78.21(4) . 25_455
Zn1 As1 Zn1 115.94(3) 25 25_455
Zn1 As1 Zn1 115.94(3) 25_445 25_455
Zn2 As1 Na1 129.00(2) . 13_444
Zn1 As1 Na1 152.79(5) 25 13_444
Zn1 As1 Na1 75.42(3) 25_445 13_444
Zn1 As1 Na1 75.42(3) 25_455 13_444
Zn2 As1 Na1 129.00(2) . 13_554
Zn1 As1 Na1 75.42(3) 25 13_554
Zn1 As1 Na1 152.79(5) 25_445 13_554
Zn1 As1 Na1 75.42(3) 25_455 13_554
Na1 As1 Na1 84.60(4) 13_444 13_554
Zn2 As1 Na1 129.00(2) . 13_544
Zn1 As1 Na1 75.42(3) 25 13_544
Zn1 As1 Na1 75.42(3) 25_445 13_544
Zn1 As1 Na1 152.79(5) 25_455 13_544
Na1 As1 Na1 84.60(4) 13_444 13_544
Na1 As1 Na1 84.60(4) 13_554 13_544
Zn2 As2 Zn2 180.00(5) 25 13_444
Zn2 As2 Zn2 104.50(3) 25 25_445
Zn2 As2 Zn2 75.50(3) 13_444 25_445
Zn2 As2 Zn2 75.50(3) 25 13_554
Zn2 As2 Zn2 104.50(3) 13_444 13_554
Zn2 As2 Zn2 180.00(5) 25_445 13_554
Zn2 As2 Zn2 104.50(3) 25 25_455
Zn2 As2 Zn2 75.50(3) 13_444 25_455
Zn2 As2 Zn2 104.50(3) 25_445 25_455
Zn2 As2 Zn2 75.50(3) 13_554 25_455
Zn2 As2 Zn2 75.50(3) 25 13_544
Zn2 As2 Zn2 104.50(3) 13_444 13_544
Zn2 As2 Zn2 75.50(3) 25_445 13_544
Zn2 As2 Zn2 104.50(3) 13_554 13_544
Zn2 As2 Zn2 180.00(5) 25_455 13_544
Zn2 As2 Zn1 114.08(3) 25 19
Zn2 As2 Zn1 65.92(3) 13_444 19
Zn2 As2 Zn1 114.08(3) 25_445 19
Zn2 As2 Zn1 65.92(3) 13_554 19
Zn2 As2 Zn1 114.08(3) 25_455 19
Zn2 As2 Zn1 65.92(3) 13_544 19
Zn2 As2 Zn1 65.92(3) 25 .
Zn2 As2 Zn1 114.08(3) 13_444 .
Zn2 As2 Zn1 65.92(3) 25_445 .
Zn2 As2 Zn1 114.08(3) 13_554 .
Zn2 As2 Zn1 65.92(3) 25_455 .
Zn2 As2 Zn1 114.08(3) 13_544 .
Zn1 As2 Zn1 180.0 19 .

loop_
_geom_bond_atom_site_label_1
_geom_bond_atom_site_label_2
_geom_bond_distance
_geom_bond_site_symmetry_2
Na1 As1 3.0976(12) 31_445
Na1 As1 3.0976(12) 7
Na1 As1 3.0976(12) 31
Na1 As1 3.0976(12) 7_445
Na1 As1 3.0976(12) 31_545
Na1 As1 3.0976(12) 7_455
Na1 Zn1 3.4358(16) 31
Na1 Zn1 3.4358(16) 7_445
Na1 Zn1 3.4358(16) 31_445
Na1 Zn1 3.4358(16) 7
Na1 Zn1 3.4358(16) 7_455
Na1 Zn1 3.4358(16) 31_545
Zn1 As1 2.4591(10) 25
Zn1 As1 2.4591(10) 25_445
Zn1 As1 2.4591(10) 25_455
Zn1 As2 3.025(2) .
Zn1 Zn2 3.0974(16) 25_445
Zn1 Zn2 3.0974(16) 25
Zn1 Zn2 3.0974(16) 25_455
Zn1 Na1 3.4358(16) 13_554
Zn1 Na1 3.4358(16) 13_444
Zn1 Na1 3.4358(16) 13_544
Zn2 As1 2.452(2) .
Zn2 As2 2.6366(11) 7
Zn2 As2 2.6366(11) 7_445
Zn2 As2 2.6366(11) 7_455
Zn2 Zn1 3.0974(16) 25_445
Zn2 Zn1 3.0974(16) 25
Zn2 Zn1 3.0975(16) 25_455
As1 Zn1 2.4591(10) 25
As1 Zn1 2.4591(10) 25_445
As1 Zn1 2.4591(10) 25_455
As1 Na1 3.0975(12) 13_444
As1 Na1 3.0975(12) 13_554
As1 Na1 3.0976(12) 13_544
As2 Zn2 2.6366(11) 25
As2 Zn2 2.6366(11) 13_444
As2 Zn2 2.6366(11) 25_445
As2 Zn2 2.6366(11) 13_554
As2 Zn2 2.6367(11) 25_455
As2 Zn2 2.6367(11) 13_544
As2 Zn1 3.025(2) 19
